data_4084083
loop_
_publ_author_name
'Chen, Huei-Ling'
'Ko, Bao-Tsan'
'Huang, Bor-Hunn'
'Lin, Chu-Chieh'

_publ_section_title
;
 Reactions of
 2,2&#x2018;-Methylenebis(4-chloro-6-isopropyl-3-methylphenol) with
 Trimethylaluminum:&#x00A0; Highly Efficient Catalysts for the
 Ring-Opening Polymerization of Lactones
;
_journal_issue 24
_journal_name_full Organometallics
_journal_page_first 5076
_journal_paper_doi 10.1021/om010425+
_journal_volume 20
_journal_year 2001
_chemical_formula_sum 'C26 H35 Al Cl2 O3'
_chemical_formula_weight 493.42
_chemical_name_systematic
; 
 ? 
;
_space_group_IT_number 14
_symmetry_space_group_name_Hall '-P 2ybc'
_symmetry_space_group_name_H-M 'P 1 21/c 1'
_atom_sites_solution_hydrogens geom
_atom_sites_solution_primary direct
_atom_sites_solution_secondary difmap
_audit_creation_method SHELXL-97
_cell_angle_alpha 90.00
_cell_angle_beta 110.201(3)
_cell_angle_gamma 90.00
_cell_formula_units_Z 4
_cell_length_a 11.7481(19)
_cell_length_b 19.090(3)
_cell_length_c 12.860(2)
_cell_measurement_temperature 293(2)
_cell_volume 2706.7(7)
_computing_structure_refinement 'SHELXL-97 (Sheldrick, 1997)'
_computing_structure_solution 'SHELXS-97 (Sheldrick, 1990)'
_diffrn_ambient_temperature 293(2)
_diffrn_measured_fraction_theta_full 0.994
_diffrn_measured_fraction_theta_max 0.994
_diffrn_radiation_monochromator graphite
_diffrn_radiation_source 'fine-focus sealed tube'
_diffrn_radiation_type MoK\a
_diffrn_radiation_wavelength 0.71073
_diffrn_reflns_av_R_equivalents 0.0739
_diffrn_reflns_av_sigmaI/netI 0.0677
_diffrn_reflns_limit_h_max 14
_diffrn_reflns_limit_h_min -14
_diffrn_reflns_limit_k_max 12
_diffrn_reflns_limit_k_min -23
_diffrn_reflns_limit_l_max 15
_diffrn_reflns_limit_l_min -15
_diffrn_reflns_number 15094
_diffrn_reflns_theta_full 26.08
_diffrn_reflns_theta_max 26.08
_diffrn_reflns_theta_min 1.85
_exptl_absorpt_coefficient_mu 0.296
_exptl_absorpt_correction_T_max 1.0000
_exptl_absorpt_correction_T_min 0.4286
_exptl_absorpt_correction_type SADABS
_exptl_crystal_colour colorless
_exptl_crystal_density_diffrn 1.211
_exptl_crystal_density_method 'not measured'
_exptl_crystal_F_000 1048
_refine_diff_density_max 0.339
_refine_diff_density_min -0.261
_refine_diff_density_rms 0.060
_refine_ls_extinction_method none
_refine_ls_goodness_of_fit_ref 1.009
_refine_ls_hydrogen_treatment mixed
_refine_ls_matrix_type full
_refine_ls_number_parameters 289
_refine_ls_number_reflns 5347
_refine_ls_number_restraints 0
_refine_ls_restrained_S_all 1.009
_refine_ls_R_factor_all 0.1203
_refine_ls_R_factor_gt 0.0630
_refine_ls_shift/su_max 0.008
_refine_ls_shift/su_mean 0.001
_refine_ls_structure_factor_coef Fsqd
_refine_ls_weighting_details 'calc w=1/[\s^2^(Fo^2^)+(0.1000P)^2^+0.0000P] where P=(Fo^2^+2Fc^2^)/3'
_refine_ls_weighting_scheme calc
_refine_ls_wR_factor_gt 0.1639
_refine_ls_wR_factor_ref 0.1957
_reflns_number_gt 2733
_reflns_number_total 5347
_reflns_threshold_expression >2sigma(I)
_cod_data_source_file om010425%2B.cif
_cod_data_source_block chen2m
_cod_original_cell_volume 2706.7(8)
_cod_database_code 4084083

loop_
_symmetry_equiv_pos_as_xyz
'x, y, z'
'-x, y+1/2, -z+1/2'
'-x, -y, -z'
'x, -y-1/2, z-1/2'

loop_
_atom_site_label
_atom_site_type_symbol
_atom_site_fract_x
_atom_site_fract_y
_atom_site_fract_z
_atom_site_U_iso_or_equiv
_atom_site_adp_type
_atom_site_occupancy
_atom_site_symmetry_multiplicity
_atom_site_calc_flag
_atom_site_refinement_flags
Al Al 0.64022(10) 0.08854(6) 0.66366(8) 0.0557(3) Uani 1 1 d .
Cl1 Cl 1.12644(9) 0.12080(7) 1.16879(9) 0.0864(4) Uani 1 1 d .
Cl2 Cl 0.36148(11) 0.14806(6) 1.04756(9) 0.0832(4) Uani 1 1 d .
O1 O 0.6998(2) 0.15037(12) 0.76627(19) 0.0569(6) Uani 1 1 d .
O2 O 0.5187(2) 0.04811(12) 0.68713(18) 0.0586(6) Uani 1 1 d .
O3 O 0.5642(3) 0.14650(14) 0.5405(2) 0.0728(8) Uani 1 1 d .
C1 C 0.7947(3) 0.14296(18) 0.8628(3) 0.0523(8) Uani 1 1 d .
C2 C 0.8880(4) 0.1934(2) 0.8873(3) 0.0635(10) Uani 1 1 d .
C3 C 0.9863(4) 0.1844(2) 0.9824(3) 0.0691(11) Uani 1 1 d .
H3A H 1.0494 0.2167 1.0005 0.083 Uiso 1 1 calc R
C4 C 0.9933(3) 0.1282(2) 1.0518(3) 0.0623(10) Uani 1 1 d .
C5 C 0.9019(3) 0.07829(19) 1.0319(3) 0.0568(9) Uani 1 1 d .
C6 C 0.7978(3) 0.08806(17) 0.9358(3) 0.0484(8) Uani 1 1 d .
C7 C 0.6935(3) 0.03699(17) 0.9070(3) 0.0532(8) Uani 1 1 d .
H7A H 0.7091 0.0042 0.9679 0.064 Uiso 1 1 calc R
H7B H 0.6936 0.0104 0.8427 0.064 Uiso 1 1 calc R
C8 C 0.5664(3) 0.06713(16) 0.8823(3) 0.0488(8) Uani 1 1 d .
C9 C 0.5307(3) 0.09106(17) 0.9707(3) 0.0523(8) Uani 1 1 d .
C10 C 0.4133(3) 0.11437(18) 0.9444(3) 0.0582(9) Uani 1 1 d .
C11 C 0.3310(3) 0.11368(19) 0.8386(3) 0.0632(10) Uani 1 1 d .
H11A H 0.2523 0.1293 0.8254 0.076 Uiso 1 1 calc R
C12 C 0.3639(3) 0.08986(18) 0.7505(3) 0.0552(8) Uani 1 1 d .
C13 C 0.4830(3) 0.06862(16) 0.7742(3) 0.0510(8) Uani 1 1 d .
C14 C 0.8795(5) 0.2529(3) 0.8053(3) 0.0939(16) Uani 1 1 d .
H14A H 0.7933 0.2574 0.7607 0.113 Uiso 1 1 calc R
C15 C 0.9423(7) 0.2304(4) 0.7257(5) 0.159(3) Uani 1 1 d .
H15A H 0.9361 0.2671 0.6730 0.238 Uiso 1 1 calc R
H15B H 0.9045 0.1887 0.6874 0.238 Uiso 1 1 calc R
H15C H 1.0263 0.2211 0.7663 0.238 Uiso 1 1 calc R
C16 C 0.9183(6) 0.3228(3) 0.8561(5) 0.132(2) Uani 1 1 d .
H16A H 0.8739 0.3342 0.9040 0.199 Uiso 1 1 calc R
H16B H 0.9026 0.3575 0.7987 0.199 Uiso 1 1 calc R
H16C H 1.0035 0.3219 0.8983 0.199 Uiso 1 1 calc R
C17 C 0.9169(4) 0.0166(2) 1.1083(3) 0.0729(11) Uani 1 1 d .
H17A H 0.9933 0.0201 1.1678 0.109 Uiso 1 1 calc R
H17B H 0.9147 -0.0259 1.0678 0.109 Uiso 1 1 calc R
H17C H 0.8522 0.0163 1.1379 0.109 Uiso 1 1 calc R
C18 C 0.6190(3) 0.0903(2) 1.0889(3) 0.0645(10) Uani 1 1 d .
H18A H 0.5797 0.1084 1.1375 0.097 Uiso 1 1 calc R
H18B H 0.6879 0.1189 1.0942 0.097 Uiso 1 1 calc R
H18C H 0.6451 0.0431 1.1100 0.097 Uiso 1 1 calc R
C19 C 0.2739(4) 0.0918(2) 0.6328(3) 0.0741(11) Uani 1 1 d .
H19A H 0.3104 0.0653 0.5871 0.089 Uiso 1 1 calc R
C20 C 0.1546(4) 0.0572(3) 0.6190(4) 0.124(2) Uani 1 1 d .
H20A H 0.1686 0.0099 0.6455 0.186 Uiso 1 1 calc R
H20B H 0.1048 0.0572 0.5421 0.186 Uiso 1 1 calc R
H20C H 0.1142 0.0826 0.6607 0.186 Uiso 1 1 calc R
C21 C 0.2577(6) 0.1669(3) 0.5886(5) 0.139(2) Uani 1 1 d .
H21A H 0.3356 0.1867 0.5974 0.209 Uiso 1 1 calc R
H21B H 0.2189 0.1945 0.6292 0.209 Uiso 1 1 calc R
H21C H 0.2084 0.1667 0.5115 0.209 Uiso 1 1 calc R
C22 C 0.7536(4) 0.0304(3) 0.6227(4) 0.0895(13) Uani 1 1 d .
H22A H 0.7951 -0.0002 0.6831 0.134 Uiso 1 1 calc R
H22B H 0.8115 0.0597 0.6061 0.134 Uiso 1 1 calc R
H22C H 0.7102 0.0031 0.5587 0.134 Uiso 1 1 calc R
C23 C 0.4842(7) 0.1171(3) 0.4386(4) 0.141(3) Uani 1 1 d .
H23A H 0.4062 0.1056 0.4445 0.170 Uiso 1 1 calc R
H23B H 0.5189 0.0751 0.4193 0.170 Uiso 1 1 calc R
C24 C 0.4716(10) 0.1719(5) 0.3569(5) 0.242(6) Uani 1 1 d .
H24A H 0.4773 0.1513 0.2898 0.291 Uiso 1 1 calc R
H24B H 0.3923 0.1934 0.3384 0.291 Uiso 1 1 calc R
C25 C 0.5574(7) 0.2210(4) 0.3946(5) 0.131(2) Uani 1 1 d .
H25A H 0.5231 0.2673 0.3737 0.157 Uiso 1 1 calc R
H25B H 0.6214 0.2140 0.3641 0.157 Uiso 1 1 calc R
C26 C 0.6063(6) 0.2139(3) 0.5175(4) 0.1119(18) Uani 1 1 d .
H26A H 0.6942 0.2156 0.5448 0.134 Uiso 1 1 calc R
H26B H 0.5761 0.2512 0.5522 0.134 Uiso 1 1 calc R

loop_
_atom_site_aniso_label
_atom_site_aniso_U_11
_atom_site_aniso_U_22
_atom_site_aniso_U_33
_atom_site_aniso_U_23
_atom_site_aniso_U_13
_atom_site_aniso_U_12
Al 0.0684(7) 0.0582(7) 0.0451(6) -0.0041(5) 0.0255(5) -0.0070(5)
Cl1 0.0557(6) 0.1221(10) 0.0745(7) -0.0057(6) 0.0136(5) 0.0065(6)
Cl2 0.0959(8) 0.0916(8) 0.0821(7) -0.0150(6) 0.0563(7) 0.0005(6)
O1 0.0713(16) 0.0534(14) 0.0450(13) -0.0005(11) 0.0187(12) -0.0099(12)
O2 0.0709(16) 0.0634(15) 0.0482(13) -0.0103(11) 0.0292(12) -0.0109(12)
O3 0.094(2) 0.0716(18) 0.0457(14) 0.0024(13) 0.0154(14) -0.0248(15)
C1 0.061(2) 0.052(2) 0.046(2) -0.0065(16) 0.0229(18) -0.0056(17)
C2 0.076(3) 0.068(2) 0.050(2) -0.0088(19) 0.0256(19) -0.020(2)
C3 0.065(2) 0.083(3) 0.062(2) -0.013(2) 0.025(2) -0.022(2)
C4 0.053(2) 0.079(3) 0.055(2) -0.007(2) 0.0194(18) 0.0041(19)
C5 0.061(2) 0.064(2) 0.052(2) -0.0027(18) 0.0270(18) 0.0086(18)
C6 0.054(2) 0.0510(19) 0.0451(18) -0.0042(16) 0.0240(16) 0.0017(15)
C7 0.067(2) 0.0469(19) 0.0480(19) 0.0015(16) 0.0222(17) 0.0003(17)
C8 0.058(2) 0.0434(18) 0.050(2) 0.0026(15) 0.0247(17) -0.0045(15)
C9 0.065(2) 0.0467(19) 0.050(2) -0.0001(16) 0.0260(17) -0.0049(16)
C10 0.068(2) 0.054(2) 0.064(2) -0.0064(18) 0.038(2) -0.0048(18)
C11 0.056(2) 0.063(2) 0.073(3) 0.003(2) 0.026(2) 0.0028(18)
C12 0.061(2) 0.053(2) 0.051(2) 0.0022(17) 0.0186(17) -0.0030(17)
C13 0.064(2) 0.0443(19) 0.051(2) -0.0054(15) 0.0280(17) -0.0109(16)
C14 0.113(4) 0.095(3) 0.066(3) 0.004(2) 0.021(3) -0.052(3)
C15 0.225(8) 0.166(6) 0.133(5) 0.014(5) 0.122(6) -0.046(6)
C16 0.149(5) 0.079(3) 0.131(5) 0.020(4) -0.001(4) -0.026(4)
C17 0.073(3) 0.077(3) 0.066(2) 0.014(2) 0.021(2) 0.017(2)
C18 0.072(2) 0.075(3) 0.051(2) 0.0011(19) 0.0273(19) 0.000(2)
C19 0.067(3) 0.090(3) 0.061(2) 0.003(2) 0.016(2) -0.001(2)
C20 0.087(4) 0.183(6) 0.094(4) -0.013(4) 0.020(3) -0.049(4)
C21 0.155(6) 0.117(5) 0.108(4) 0.054(4) -0.003(4) 0.006(4)
C22 0.096(3) 0.096(3) 0.092(3) -0.012(3) 0.052(3) -0.002(3)
C23 0.200(7) 0.126(5) 0.055(3) -0.001(3) -0.011(4) -0.067(5)
C24 0.360(14) 0.233(10) 0.067(4) 0.046(5) -0.012(6) -0.164(11)
C25 0.164(6) 0.130(5) 0.094(4) 0.040(4) 0.038(4) -0.021(5)
C26 0.145(5) 0.065(3) 0.094(4) 0.016(3) 0.001(3) -0.017(3)

loop_
_atom_type_symbol
_atom_type_description
_atom_type_scat_dispersion_real
_atom_type_scat_dispersion_imag
_atom_type_scat_source
C C 0.0033 0.0016 'International Tables Vol C Tables 4.2.6.8 and 6.1.1.4'
H H 0.0000 0.0000 'International Tables Vol C Tables 4.2.6.8 and 6.1.1.4'
O O 0.0106 0.0060 'International Tables Vol C Tables 4.2.6.8 and 6.1.1.4'
Al Al 0.0645 0.0514 'International Tables Vol C Tables 4.2.6.8 and 6.1.1.4'
Cl Cl 0.1484 0.1585 'International Tables Vol C Tables 4.2.6.8 and 6.1.1.4'

loop_
_geom_angle_atom_site_label_1
_geom_angle_atom_site_label_2
_geom_angle_atom_site_label_3
_geom_angle
O1 Al O2 108.11(12)
O1 Al O3 100.96(12)
O2 Al O3 103.15(13)
O1 Al C22 117.56(17)
O2 Al C22 118.36(17)
O3 Al C22 106.12(18)
C1 O1 Al 127.9(2)
C13 O2 Al 120.8(2)
C23 O3 C26 108.9(3)
C23 O3 Al 120.5(3)
C26 O3 Al 126.7(3)
O1 C1 C6 120.9(3)
O1 C1 C2 117.5(3)
C6 C1 C2 121.6(3)
C3 C2 C1 117.6(4)
C3 C2 C14 122.9(3)
C1 C2 C14 119.5(3)
C4 C3 C2 121.2(4)
C5 C4 C3 122.9(3)
C5 C4 Cl1 120.2(3)
C3 C4 Cl1 116.8(3)
C4 C5 C6 116.6(3)
C4 C5 C17 120.5(3)
C6 C5 C17 122.9(3)
C1 C6 C5 119.9(3)
C1 C6 C7 119.2(3)
C5 C6 C7 120.8(3)
C6 C7 C8 117.4(3)
C13 C8 C9 119.5(3)
C13 C8 C7 120.9(3)
C9 C8 C7 119.6(3)
C10 C9 C8 117.2(3)
C10 C9 C18 122.0(3)
C8 C9 C18 120.8(3)
C11 C10 C9 123.0(3)
C11 C10 Cl2 116.3(3)
C9 C10 Cl2 120.7(3)
C10 C11 C12 120.8(3)
C11 C12 C13 117.4(3)
C11 C12 C19 120.6(3)
C13 C12 C19 121.9(3)
O2 C13 C12 118.1(3)
O2 C13 C8 119.7(3)
C12 C13 C8 122.1(3)
C16 C14 C2 115.2(4)
C16 C14 C15 113.8(5)
C2 C14 C15 108.9(5)
C12 C19 C20 114.0(4)
C12 C19 C21 110.3(4)
C20 C19 C21 112.1(4)
O3 C23 C24 104.4(5)
C25 C24 C23 111.5(6)
C24 C25 C26 106.7(5)
O3 C26 C25 105.3(4)

loop_
_geom_bond_atom_site_label_1
_geom_bond_atom_site_label_2
_geom_bond_distance
Al O1 1.728(3)
Al O2 1.738(2)
Al O3 1.885(3)
Al C22 1.940(4)
Cl1 C4 1.762(4)
Cl2 C10 1.761(3)
O1 C1 1.360(4)
O2 C13 1.381(4)
O3 C23 1.437(5)
O3 C26 1.445(5)
C1 C6 1.399(5)
C1 C2 1.411(5)
C2 C3 1.373(5)
C2 C14 1.529(6)
C3 C4 1.379(5)
C4 C5 1.392(5)
C5 C6 1.419(5)
C5 C17 1.504(5)
C6 C7 1.508(5)
C7 C8 1.528(5)
C8 C13 1.398(5)
C8 C9 1.415(4)
C9 C10 1.376(5)
C9 C18 1.516(5)
C10 C11 1.370(5)
C11 C12 1.393(5)
C12 C13 1.385(5)
C12 C19 1.519(5)
C14 C16 1.487(7)
C14 C15 1.517(7)
C19 C20 1.503(6)
C19 C21 1.529(7)
C23 C24 1.454(8)
C24 C25 1.339(9)
C25 C26 1.489(7)
